data_7025416
loop_
_publ_author_name
'Arii, Hidekazu'
'Takahashi, Makiko'
'Nanjo, Masato'
'Mochida, Kunio'

_publ_section_title
;
 Syntheses of mono- and dinuclear silylplatinum complexes bearing a
 diphosphino ligand via stepwise bond activation of unsymmetric disilanes.
;
_journal_issue 28
_journal_name_full 'Dalton transactions (Cambridge, England : 2003)'
_journal_page_first 6434
_journal_page_last 6440
_journal_paper_doi 10.1039/c000545b
_journal_volume 39
_journal_year 2010
_chemical_formula_sum 'C31 H40 P2 Pt Si2'
_chemical_formula_weight 725.84
_chemical_name_systematic
;
?
;
_space_group_IT_number 2
_symmetry_cell_setting triclinic
_symmetry_space_group_name_Hall '-P 1'
_symmetry_space_group_name_H-M 'P -1'
_atom_sites_solution_hydrogens geom
_atom_sites_solution_primary direct
_atom_sites_solution_secondary difmap
_audit_creation_method SHELXL-97
_cell_angle_alpha 107.605(3)
_cell_angle_beta 98.424(4)
_cell_angle_gamma 107.803(4)
_cell_formula_units_Z 2
_cell_length_a 9.4840(4)
_cell_length_b 11.5970(8)
_cell_length_c 16.3770(11)
_cell_measurement_reflns_used 15156
_cell_measurement_temperature 133(2)
_cell_measurement_theta_max 27.96
_cell_measurement_theta_min 2.37
_cell_volume 1576.97(18)
_computing_cell_refinement 'HKL Scalepack'
_computing_data_collection 'DIP Image plate'
_computing_data_reduction 'maXus (Mackay et al., 1999)'
_computing_molecular_graphics 'Ortep (Johnson, 1976)'
_computing_structure_refinement 'SHELXL-97 (Sheldrick, 1997)'
_computing_structure_solution 'SHELXS-97 (Sheldrick, 1990)'
_diffrn_ambient_temperature 133(2)
_diffrn_measured_fraction_theta_full 0.916
_diffrn_measured_fraction_theta_max 0.916
_diffrn_measurement_device_type KappaCCD
_diffrn_measurement_method IP
_diffrn_radiation_monochromator graphite
_diffrn_radiation_source 'fine-focus sealed tube'
_diffrn_radiation_type MoK\a
_diffrn_radiation_wavelength 0.71073
_diffrn_reflns_av_R_equivalents 0.042
_diffrn_reflns_av_sigmaI/netI 0.0376
_diffrn_reflns_limit_h_max 12
_diffrn_reflns_limit_h_min 0
_diffrn_reflns_limit_k_max 14
_diffrn_reflns_limit_k_min -15
_diffrn_reflns_limit_l_max 21
_diffrn_reflns_limit_l_min -21
_diffrn_reflns_number 15156
_diffrn_reflns_theta_full 27.96
_diffrn_reflns_theta_max 27.96
_diffrn_reflns_theta_min 2.37
_exptl_absorpt_coefficient_mu 4.645
_exptl_absorpt_correction_type none
_exptl_crystal_colour colorless
_exptl_crystal_density_diffrn 1.529
_exptl_crystal_density_method 'not measured'
_exptl_crystal_description plate
_exptl_crystal_F_000 724
_exptl_crystal_size_max 0.20
_exptl_crystal_size_mid 0.20
_exptl_crystal_size_min 0.15
_refine_diff_density_max 1.101
_refine_diff_density_min -4.354
_refine_diff_density_rms 0.194
_refine_ls_extinction_method none
_refine_ls_goodness_of_fit_ref 1.082
_refine_ls_hydrogen_treatment constr
_refine_ls_matrix_type full
_refine_ls_number_parameters 361
_refine_ls_number_reflns 6961
_refine_ls_number_restraints 1
_refine_ls_restrained_S_all 1.082
_refine_ls_R_factor_all 0.0525
_refine_ls_R_factor_gt 0.0495
_refine_ls_shift/su_max 0.002
_refine_ls_shift/su_mean 0.000
_refine_ls_structure_factor_coef Fsqd
_refine_ls_weighting_details 'calc w=1/[\s^2^(Fo^2^)+(0.0874P)^2^+1.5473P] where P=(Fo^2^+2Fc^2^)/3'
_refine_ls_weighting_scheme calc
_refine_ls_wR_factor_gt 0.1205
_refine_ls_wR_factor_ref 0.1235
_reflns_number_gt 6513
_reflns_number_total 6961
_reflns_threshold_expression >2sigma(I)
_cod_data_source_file c000545b.txt
_cod_data_source_block complex3a
_cod_depositor_comments
;
The following automatic conversions were performed:

'_symmetry_cell_setting' value 'Triclinic' changed to 'triclinic'
according to /home/saulius/struct/CIF-dictionaries/cif_core.dic
dictionary named 'cif_core.dic' version 2.4.2 from 2011-04-26.

Automatic conversion script
Id: cif_fix_values 1891 2012-01-12 08:04:46Z andrius 
;
_cod_original_cell_volume 1576.97(17)
_cod_original_sg_symbol_H-M 'P -1 '
_cod_database_code 7025416

loop_
_symmetry_equiv_pos_as_xyz
'x, y, z'
'-x, -y, -z'

loop_
_atom_site_label
_atom_site_type_symbol
_atom_site_fract_x
_atom_site_fract_y
_atom_site_fract_z
_atom_site_U_iso_or_equiv
_atom_site_adp_type
_atom_site_occupancy
_atom_site_symmetry_multiplicity
_atom_site_calc_flag
_atom_site_refinement_flags
_atom_site_disorder_assembly
_atom_site_disorder_group
Si2A Si 0.7917(4) 0.4492(3) 0.2968(2) 0.0312(7) Uani 0.656(10) 1 d P A 1
C29A C 0.8279(18) 0.5194(12) 0.4220(7) 0.063(3) Uani 0.656(10) 1 d P A 1
H29A H 0.9385 0.5552 0.4498 0.095 Uiso 0.656(10) 1 calc PR A 1
H29B H 0.7769 0.4504 0.4426 0.095 Uiso 0.656(10) 1 calc PR A 1
H29C H 0.7869 0.5887 0.4383 0.095 Uiso 0.656(10) 1 calc PR A 1
C30A C 0.9111(14) 0.5866(10) 0.2671(10) 0.067(4) Uani 0.656(10) 1 d P A 1
H30A H 0.8982 0.5564 0.2028 0.100 Uiso 0.656(10) 1 calc PR A 1
H30B H 1.0195 0.6144 0.2977 0.100 Uiso 0.656(10) 1 calc PR A 1
H30C H 0.8774 0.6602 0.2856 0.100 Uiso 0.656(10) 1 calc PR A 1
C31A C 0.5935(8) 0.4378(6) 0.2455(4) 0.051(2) Uani 0.656(10) 1 d P A 1
H31A H 0.5788 0.5181 0.2768 0.076 Uiso 0.656(10) 1 calc PR A 1
H31B H 0.5160 0.3634 0.2502 0.076 Uiso 0.656(10) 1 calc PR A 1
H31C H 0.5829 0.4261 0.1828 0.076 Uiso 0.656(10) 1 calc PR A 1
Si2B Si 0.8451(8) 0.4687(5) 0.2803(4) 0.0386(16) Uani 0.344(10) 1 d PR A 2
C29B C 0.5544(9) 0.2963(9) 0.3596(5) 0.042(4) Uani 0.344(10) 1 d PRD A 2
H29D H 0.6239 0.3425 0.4195 0.063 Uiso 0.344(10) 1 calc PR A 2
H29E H 0.4505 0.2532 0.3633 0.063 Uiso 0.344(10) 1 calc PR A 2
H29F H 0.5534 0.3587 0.3305 0.063 Uiso 0.344(10) 1 calc PR A 2
C30B C 0.660(3) 0.485(3) 0.2294(19) 0.071(7) Uani 0.344(10) 1 d P A 2
H30D H 0.6628 0.5728 0.2606 0.106 Uiso 0.344(10) 1 calc PR A 2
H30E H 0.5713 0.4204 0.2352 0.106 Uiso 0.344(10) 1 calc PR A 2
H30F H 0.6514 0.4706 0.1664 0.106 Uiso 0.344(10) 1 calc PR A 2
C31B C 0.911(3) 0.568(2) 0.4042(14) 0.059(6) Uani 0.344(10) 1 d P A 2
H31D H 0.9040 0.6539 0.4147 0.088 Uiso 0.344(10) 1 calc PR A 2
H31E H 1.0177 0.5795 0.4273 0.088 Uiso 0.344(10) 1 calc PR A 2
H31F H 0.8455 0.5229 0.4346 0.088 Uiso 0.344(10) 1 calc PR A 2
Pt1 Pt 0.849841(19) 0.256126(15) 0.249580(11) 0.03109(8) Uani 1 1 d . . .
P1 P 0.89779(16) 0.06494(12) 0.21232(9) 0.0325(3) Uani 1 1 d . A .
P2 P 1.06863(16) 0.33510(13) 0.20417(10) 0.0347(3) Uani 1 1 d . A .
Si1 Si 0.62274(18) 0.16994(15) 0.29265(10) 0.0358(3) Uani 1 1 d D A .
C1 C 1.0381(6) 0.0785(5) 0.1454(4) 0.0390(11) Uani 1 1 d . . .
H1A H 1.0800 0.0121 0.1417 0.047 Uiso 1 1 d R A .
H1B H 0.9875 0.0677 0.0868 0.047 Uiso 1 1 d R . .
C2 C 1.1645(6) 0.2152(5) 0.1903(4) 0.0424(12) Uani 1 1 d . A .
H2A H 1.2365 0.2309 0.1557 0.051 Uiso 1 1 d R . .
H2B H 1.2178 0.2248 0.2480 0.051 Uiso 1 1 d R . .
C3 C 1.0004(7) 0.0395(6) 0.3039(4) 0.0416(12) Uani 1 1 d . . .
C4 C 1.0520(9) -0.0640(7) 0.2902(5) 0.0571(17) Uani 1 1 d . A .
H4 H 1.0253 -0.1276 0.2314 0.068 Uiso 1 1 d R . .
C5 C 1.1401(11) -0.0749(8) 0.3607(6) 0.072(2) Uani 1 1 d . . .
H5 H 1.1781 -0.1444 0.3514 0.086 Uiso 1 1 d R A .
C6 C 1.1747(10) 0.0137(9) 0.4446(6) 0.073(2) Uani 1 1 d . A .
H6 H 1.2309 0.0025 0.4934 0.088 Uiso 1 1 d R . .
C7 C 1.1278(11) 0.1183(9) 0.4602(5) 0.070(2) Uani 1 1 d . . .
H7 H 1.1595 0.1836 0.5188 0.084 Uiso 1 1 d R A .
C8 C 1.0393(8) 0.1299(6) 0.3901(4) 0.0509(14) Uani 1 1 d . A .
H8 H 1.0041 0.2012 0.4012 0.061 Uiso 1 1 d R . .
C9 C 0.7461(6) -0.0906(5) 0.1431(4) 0.0375(11) Uani 1 1 d . . .
C10 C 0.6788(7) -0.1053(5) 0.0566(4) 0.0413(11) Uani 1 1 d . A .
H10 H 0.7155 -0.0358 0.0355 0.050 Uiso 1 1 d R . .
C11 C 0.5587(7) -0.2201(6) 0.0003(4) 0.0498(14) Uani 1 1 d . . .
H11 H 0.5141 -0.2291 -0.0589 0.060 Uiso 1 1 d R A .
C12 C 0.5050(7) -0.3202(6) 0.0313(5) 0.0550(17) Uani 1 1 d . A .
H12 H 0.4247 -0.4001 -0.0086 0.066 Uiso 1 1 d R . .
C13 C 0.5654(7) -0.3068(5) 0.1163(5) 0.0512(15) Uani 1 1 d . . .
H13 H 0.5238 -0.3762 0.1367 0.061 Uiso 1 1 d R A .
C14 C 0.6880(7) -0.1906(5) 0.1739(4) 0.0431(12) Uani 1 1 d . A .
H14 H 0.7313 -0.1803 0.2336 0.052 Uiso 1 1 d R . .
C15 C 1.2243(7) 0.4889(5) 0.2739(4) 0.0429(12) Uani 1 1 d . . .
C16 C 1.2791(7) 0.5920(5) 0.2462(5) 0.0462(13) Uani 1 1 d . A .
H16 H 1.2388 0.5818 0.1861 0.055 Uiso 1 1 d R . .
C17 C 1.3929(8) 0.7104(6) 0.3050(6) 0.0604(18) Uani 1 1 d . . .
H17 H 1.4296 0.7816 0.2854 0.073 Uiso 1 1 d R A .
C18 C 1.4490(10) 0.7242(8) 0.3906(6) 0.079(3) Uani 1 1 d . A .
H18 H 1.5269 0.8045 0.4318 0.095 Uiso 1 1 d R . .
C19 C 1.3987(13) 0.6220(10) 0.4186(7) 0.101(4) Uani 1 1 d . . .
H19 H 1.4396 0.6339 0.4790 0.121 Uiso 1 1 d R A .
C20 C 1.2852(10) 0.5033(8) 0.3608(5) 0.073(2) Uani 1 1 d . A .
H20 H 1.2511 0.4313 0.3800 0.087 Uiso 1 1 d R . .
C21 C 1.0310(6) 0.3370(5) 0.0921(4) 0.0363(10) Uani 1 1 d . . .
C22 C 1.1464(7) 0.3631(6) 0.0489(4) 0.0419(12) Uani 1 1 d . A .
H22 H 1.2511 0.3852 0.0792 0.050 Uiso 1 1 d R . .
C23 C 1.1121(8) 0.3579(6) -0.0373(4) 0.0504(14) Uani 1 1 d . . .
H23 H 1.1930 0.3797 -0.0655 0.060 Uiso 1 1 d R A .
C24 C 0.9608(8) 0.3217(7) -0.0834(4) 0.0493(14) Uani 1 1 d . A .
H24 H 0.9374 0.3158 -0.1439 0.059 Uiso 1 1 d R . .
C25 C 0.8431(8) 0.2927(6) -0.0422(4) 0.0479(13) Uani 1 1 d . . .
H25 H 0.7383 0.2681 -0.0735 0.057 Uiso 1 1 d R A .
C26 C 0.8786(7) 0.3004(5) 0.0455(4) 0.0414(11) Uani 1 1 d . A .
H26 H 0.7978 0.2800 0.0740 0.050 Uiso 1 1 d R . .
C27 C 0.6449(8) 0.0809(7) 0.3711(5) 0.0522(14) Uani 1 1 d . . .
H27A H 0.5490 0.0493 0.3851 0.063 Uiso 1 1 d R A .
H27B H 0.7230 0.1396 0.4247 0.063 Uiso 1 1 d R . .
H27C H 0.6731 0.0087 0.3433 0.063 Uiso 1 1 d R . .
C28 C 0.4565(8) 0.0514(7) 0.1957(5) 0.0512(15) Uani 1 1 d . . .
H28A H 0.3681 0.0194 0.2162 0.061 Uiso 1 1 d R A .
H28B H 0.4828 -0.0203 0.1644 0.061 Uiso 1 1 d R . .
H28C H 0.4340 0.0944 0.1567 0.061 Uiso 1 1 d R . .

loop_
_atom_site_aniso_label
_atom_site_aniso_U_11
_atom_site_aniso_U_22
_atom_site_aniso_U_33
_atom_site_aniso_U_23
_atom_site_aniso_U_13
_atom_site_aniso_U_12
Si2A 0.0319(15) 0.0239(11) 0.0398(14) 0.0115(9) 0.0120(10) 0.0120(10)
C29A 0.080(9) 0.044(6) 0.047(5) 0.001(5) -0.009(6) 0.024(6)
C30A 0.074(7) 0.038(5) 0.123(10) 0.050(6) 0.061(8) 0.032(5)
C31A 0.035(5) 0.046(5) 0.071(7) 0.020(5) 0.002(5) 0.021(4)
Si2B 0.050(4) 0.028(2) 0.045(3) 0.0149(19) 0.014(3) 0.023(3)
C29B 0.026(7) 0.059(10) 0.050(9) 0.019(7) 0.019(7) 0.023(6)
C30B 0.076(18) 0.094(19) 0.082(16) 0.043(15) 0.039(15) 0.064(16)
C31B 0.081(16) 0.035(9) 0.046(10) 0.001(8) 0.000(10) 0.022(10)
Pt1 0.03067(14) 0.02383(11) 0.03933(12) 0.01243(8) 0.00617(9) 0.01149(8)
P1 0.0310(7) 0.0243(5) 0.0442(6) 0.0138(5) 0.0076(5) 0.0130(5)
P2 0.0266(7) 0.0272(6) 0.0483(7) 0.0151(5) 0.0070(5) 0.0073(5)
Si1 0.0330(8) 0.0356(7) 0.0421(7) 0.0159(6) 0.0115(6) 0.0149(6)
C1 0.034(3) 0.033(2) 0.055(3) 0.019(2) 0.012(2) 0.016(2)
C2 0.033(3) 0.038(3) 0.062(3) 0.023(2) 0.012(2) 0.018(2)
C3 0.041(3) 0.037(3) 0.051(3) 0.020(2) 0.006(2) 0.020(2)
C4 0.067(5) 0.050(4) 0.066(4) 0.025(3) 0.011(3) 0.036(3)
C5 0.078(6) 0.063(4) 0.087(5) 0.036(4) 0.004(4) 0.042(4)
C6 0.062(5) 0.085(6) 0.082(5) 0.049(5) -0.004(4) 0.034(4)
C7 0.071(6) 0.066(5) 0.059(4) 0.023(4) -0.015(4) 0.025(4)
C8 0.051(4) 0.046(3) 0.052(3) 0.017(3) -0.001(3) 0.021(3)
C9 0.032(3) 0.025(2) 0.055(3) 0.013(2) 0.012(2) 0.0122(18)
C10 0.038(3) 0.032(2) 0.049(3) 0.012(2) 0.009(2) 0.012(2)
C11 0.040(3) 0.041(3) 0.053(3) 0.005(2) 0.008(3) 0.009(2)
C12 0.039(3) 0.033(3) 0.077(4) 0.003(3) 0.017(3) 0.008(2)
C13 0.046(3) 0.029(3) 0.080(4) 0.018(3) 0.029(3) 0.014(2)
C14 0.043(3) 0.029(2) 0.064(3) 0.020(2) 0.020(3) 0.017(2)
C15 0.033(3) 0.034(3) 0.054(3) 0.014(2) 0.004(2) 0.007(2)
C16 0.040(3) 0.031(3) 0.062(3) 0.011(2) 0.018(3) 0.009(2)
C17 0.047(4) 0.033(3) 0.086(5) 0.008(3) 0.021(4) 0.005(2)
C18 0.060(5) 0.051(4) 0.085(6) 0.001(4) 0.007(4) -0.005(3)
C19 0.087(7) 0.080(6) 0.074(6) 0.015(5) -0.027(5) -0.016(5)
C20 0.065(5) 0.059(4) 0.060(4) 0.020(3) -0.011(4) -0.008(4)
C21 0.034(3) 0.026(2) 0.046(3) 0.0110(19) 0.007(2) 0.0108(18)
C22 0.031(3) 0.037(3) 0.056(3) 0.014(2) 0.013(2) 0.015(2)
C23 0.054(4) 0.046(3) 0.058(3) 0.019(3) 0.025(3) 0.023(3)
C24 0.058(4) 0.056(3) 0.043(3) 0.017(3) 0.017(3) 0.032(3)
C25 0.048(4) 0.050(3) 0.049(3) 0.017(3) 0.013(3) 0.023(3)
C26 0.037(3) 0.035(3) 0.051(3) 0.015(2) 0.011(2) 0.014(2)
C27 0.056(4) 0.047(3) 0.059(4) 0.028(3) 0.014(3) 0.020(3)
C28 0.038(3) 0.047(3) 0.060(4) 0.012(3) 0.006(3) 0.014(2)

loop_
_atom_type_symbol
_atom_type_description
_atom_type_scat_dispersion_real
_atom_type_scat_dispersion_imag
_atom_type_scat_source
C C 0.0033 0.0016 'International Tables Vol C Tables 4.2.6.8 and 6.1.1.4'
H H 0.0000 0.0000 'International Tables Vol C Tables 4.2.6.8 and 6.1.1.4'
P P 0.1023 0.0942 'International Tables Vol C Tables 4.2.6.8 and 6.1.1.4'
Pt Pt -1.7033 8.3905 'International Tables Vol C Tables 4.2.6.8 and 6.1.1.4'
Si Si 0.0817 0.0704 'International Tables Vol C Tables 4.2.6.8 and 6.1.1.4'

loop_
_geom_angle_atom_site_label_1
_geom_angle_atom_site_label_2
_geom_angle_atom_site_label_3
_geom_angle
C31A Si2A C30A 99.3(5)
C31A Si2A C29A 107.9(5)
C30A Si2A C29A 105.3(6)
C31A Si2A Pt1 117.6(2)
C30A Si2A Pt1 114.0(3)
C29A Si2A Pt1 111.5(4)
C31B Si2B C30B 109.4(12)
C31B Si2B Pt1 111.6(7)
C30B Si2B Pt1 118.4(10)
Si1 C29B H29D 109.5
Si1 C29B H29E 109.5
H29D C29B H29E 109.5
Si1 C29B H29F 109.5
H29D C29B H29F 109.5
H29E C29B H29F 109.5
Si2B C30B H30D 109.5
Si2B C30B H30E 109.5
H30D C30B H30E 109.5
Si2B C30B H30F 109.5
H30D C30B H30F 109.5
H30E C30B H30F 109.5
Si2B C31B H31D 109.5
Si2B C31B H31E 109.5
H31D C31B H31E 109.5
Si2B C31B H31F 109.5
H31D C31B H31F 109.5
H31E C31B H31F 109.5
P1 Pt1 P2 84.13(5)
P1 Pt1 Si2B 169.0(2)
P2 Pt1 Si2B 84.9(2)
P1 Pt1 Si1 94.83(5)
P2 Pt1 Si1 178.46(4)
Si2B Pt1 Si1 96.2(2)
P1 Pt1 Si2A 175.51(9)
P2 Pt1 Si2A 99.73(10)
Si2B Pt1 Si2A 14.97(14)
Si1 Pt1 Si2A 81.36(10)
C3 P1 C9 107.0(3)
C3 P1 C1 100.8(3)
C9 P1 C1 102.2(3)
C3 P1 Pt1 115.62(19)
C9 P1 Pt1 120.93(17)
C1 P1 Pt1 107.56(17)
C15 P2 C21 106.7(3)
C15 P2 C2 103.1(3)
C21 P2 C2 100.8(3)
C15 P2 Pt1 121.3(2)
C21 P2 Pt1 114.56(18)
C2 P2 Pt1 107.91(19)
C28 Si1 C29B 107.0(3)
C28 Si1 C27 105.9(3)
C29B Si1 C27 100.9(3)
C28 Si1 Pt1 112.9(2)
C29B Si1 Pt1 114.9(3)
C27 Si1 Pt1 114.2(2)
C2 C1 P1 108.0(4)
C2 C1 H1A 111.1
P1 C1 H1A 109.5
C2 C1 H1B 109.6
P1 C1 H1B 109.2
H1A C1 H1B 109.5
C1 C2 P2 107.3(4)
C1 C2 H2A 111.8
P2 C2 H2A 109.9
C1 C2 H2B 109.6
P2 C2 H2B 108.7
H2A C2 H2B 109.5
C8 C3 C4 118.1(6)
C8 C3 P1 119.7(4)
C4 C3 P1 122.0(5)
C5 C4 C3 120.5(7)
C5 C4 H4 120.2
C3 C4 H4 119.2
C6 C5 C4 120.1(7)
C6 C5 H5 119.1
C4 C5 H5 120.8
C5 C6 C7 120.8(7)
C5 C6 H6 119.5
C7 C6 H6 119.7
C6 C7 C8 119.4(8)
C6 C7 H7 119.9
C8 C7 H7 120.6
C7 C8 C3 120.9(6)
C7 C8 H8 119.4
C3 C8 H8 119.7
C14 C9 C10 119.3(5)
C14 C9 P1 123.3(5)
C10 C9 P1 117.2(4)
C11 C10 C9 120.8(6)
C11 C10 H10 119.3
C9 C10 H10 120.0
C12 C11 C10 119.1(6)
C12 C11 H11 120.9
C10 C11 H11 120.0
C13 C12 C11 121.3(6)
C13 C12 H12 120.1
C11 C12 H12 118.6
C12 C13 C14 120.0(6)
C12 C13 H13 119.6
C14 C13 H13 120.4
C9 C14 C13 119.5(6)
C9 C14 H14 119.9
C13 C14 H14 120.6
C16 C15 C20 119.3(6)
C16 C15 P2 123.7(5)
C20 C15 P2 117.0(5)
C15 C16 C17 120.7(7)
C15 C16 H16 119.5
C17 C16 H16 119.8
C18 C17 C16 119.4(7)
C18 C17 H17 120.4
C16 C17 H17 120.2
C17 C18 C19 120.7(7)
C17 C18 H18 120.5
C19 C18 H18 118.8
C18 C19 C20 120.6(9)
C18 C19 H19 119.2
C20 C19 H19 120.1
C15 C20 C19 119.3(8)
C15 C20 H20 120.0
C19 C20 H20 120.7
C22 C21 C26 118.9(5)
C22 C21 P2 122.6(5)
C26 C21 P2 118.3(4)
C23 C22 C21 120.7(6)
C23 C22 H22 119.4
C21 C22 H22 119.9
C22 C23 C24 120.3(6)
C22 C23 H23 120.0
C24 C23 H23 119.7
C23 C24 C25 120.0(6)
C23 C24 H24 119.9
C25 C24 H24 120.1
C24 C25 C26 119.5(6)
C24 C25 H25 120.5
C26 C25 H25 119.9
C25 C26 C21 120.5(6)
C25 C26 H26 119.8
C21 C26 H26 119.7
Si1 C27 H27A 109.0
Si1 C27 H27B 109.6
H27A C27 H27B 109.5
Si1 C27 H27C 109.8
H27A C27 H27C 109.5
H27B C27 H27C 109.5
Si1 C28 H28A 109.8
Si1 C28 H28B 109.3
H28A C28 H28B 109.5
Si1 C28 H28C 109.2
H28A C28 H28C 109.5
H28B C28 H28C 109.5

loop_
_geom_bond_atom_site_label_1
_geom_bond_atom_site_label_2
_geom_bond_distance
Si2A C31A 1.891(6)
Si2A C30A 1.894(10)
Si2A C29A 1.896(12)
Si2A Pt1 2.398(3)
C29A H29A 0.9800
C29A H29B 0.9800
C29A H29C 0.9800
C30A H30A 0.9800
C30A H30B 0.9800
C30A H30C 0.9800
C31A H31A 0.9800
C31A H31B 0.9800
C31A H31C 0.9800
Si2B C31B 1.90(2)
Si2B C30B 1.92(3)
Si2B Pt1 2.378(5)
C29B Si1 1.894(8)
C29B H29D 0.9800
C29B H29E 0.9800
C29B H29F 0.9800
C30B H30D 0.9800
C30B H30E 0.9800
C30B H30F 0.9800
C31B H31D 0.9800
C31B H31E 0.9800
C31B H31F 0.9800
Pt1 P1 2.3183(12)
Pt1 P2 2.3237(13)
Pt1 Si1 2.3855(15)
P1 C3 1.816(6)
P1 C9 1.819(5)
P1 C1 1.844(6)
P2 C15 1.824(6)
P2 C21 1.826(6)
P2 C2 1.859(6)
Si1 C28 1.875(7)
Si1 C27 1.903(6)
C1 C2 1.538(8)
C1 H1A 0.9601
C1 H1B 0.9599
C2 H2A 0.9600
C2 H2B 0.9600
C3 C8 1.395(9)
C3 C4 1.399(8)
C4 C5 1.385(10)
C4 H4 0.9601
C5 C6 1.364(13)
C5 H5 0.9601
C6 C7 1.382(12)
C6 H6 0.9601
C7 C8 1.386(9)
C7 H7 0.9601
C8 H8 0.9601
C9 C14 1.395(7)
C9 C10 1.403(8)
C10 C11 1.394(8)
C10 H10 0.9602
C11 C12 1.391(10)
C11 H11 0.9598
C12 C13 1.369(11)
C12 H12 0.9600
C13 C14 1.417(8)
C13 H13 0.9599
C14 H14 0.9599
C15 C16 1.386(8)
C15 C20 1.394(10)
C16 C17 1.403(8)
C16 H16 0.9600
C17 C18 1.368(13)
C17 H17 0.9600
C18 C19 1.374(14)
C18 H18 0.9600
C19 C20 1.399(10)
C19 H19 0.9601
C20 H20 0.9600
C21 C22 1.395(8)
C21 C26 1.400(8)
C22 C23 1.379(9)
C22 H22 0.9600
C23 C24 1.388(10)
C23 H23 0.9601
C24 C25 1.395(9)
C24 H24 0.9600
C25 C26 1.395(9)
C25 H25 0.9600
C26 H26 0.9600
C27 H27A 0.9600
C27 H27B 0.9600
C27 H27C 0.9600
C28 H28A 0.9601
C28 H28B 0.9601
C28 H28C 0.9599
